data_4308350
loop_
_publ_author_name
'Alexander Egger'
'Vladimir B. Arion'
'Erwin Reisner'
'Berta Cebri\'an-Losantos'
'Sergiu Shova'
'G\"unter Trettenhahn'
'Bernhard K. Keppler'

_publ_section_title
;
Reactions of Potent Antitumor Complex trans-[RuIIICl4(indazole)2]- with a
DNA-Relevant Nucleobase and Thioethers: Insight into Biological Action
;
_journal_name_full 'Inorganic Chemistry'
_journal_page_first 122
_journal_page_last 132
_journal_paper_doi 10.1021/ic048967h
_journal_volume 44
_journal_year 2005
_chemical_formula_sum 'C22 H25 Cl5 N9 O Ru'
_chemical_formula_weight 709.83
_chemical_name_systematic
; 
mer-[Trichlorobis(indazole)(9-methyladenine)ruthenium(III)].CH2Cl2.CH3OH 
;
_space_group_IT_number 2
_symmetry_cell_setting triclinic
_symmetry_space_group_name_Hall '-P 1'
_symmetry_space_group_name_H-M 'P -1'
_atom_sites_solution_hydrogens geom
_atom_sites_solution_primary direct
_atom_sites_solution_secondary difmap
_audit_creation_method SHELXL-97
_cell_angle_alpha 102.31(3)
_cell_angle_beta 98.72(3)
_cell_angle_gamma 98.82(3)
_cell_formula_units_Z 2
_cell_length_a 9.486(2)
_cell_length_b 11.427(2)
_cell_length_c 13.972(3)
_cell_measurement_temperature 120(2)
_cell_volume 1435.3(6)
_computing_structure_refinement 'SHELXL-97 (Sheldrick, 1997)'
_computing_structure_solution 'SHELXS-97 (Sheldrick, 1990)'
_diffrn_ambient_temperature 120(2)
_diffrn_measured_fraction_theta_full 0.985
_diffrn_measured_fraction_theta_max 0.985
_diffrn_radiation_monochromator graphite
_diffrn_radiation_source 'fine-focus sealed tube'
_diffrn_radiation_type MoK\a
_diffrn_radiation_wavelength 0.71073
_diffrn_reflns_av_R_equivalents 0.0216
_diffrn_reflns_av_sigmaI/netI 0.0338
_diffrn_reflns_limit_h_max 13
_diffrn_reflns_limit_h_min -13
_diffrn_reflns_limit_k_max 16
_diffrn_reflns_limit_k_min -16
_diffrn_reflns_limit_l_max 19
_diffrn_reflns_limit_l_min -19
_diffrn_reflns_number 16191
_diffrn_reflns_theta_full 30.48
_diffrn_reflns_theta_max 30.48
_diffrn_reflns_theta_min 3.40
_exptl_absorpt_coefficient_mu 1.046
_exptl_absorpt_correction_type none
_exptl_crystal_colour red
_exptl_crystal_density_diffrn 1.642
_exptl_crystal_density_method 'not measured'
_exptl_crystal_description plate
_exptl_crystal_F_000 714
_exptl_crystal_size_max 0.23
_exptl_crystal_size_mid 0.23
_exptl_crystal_size_min 0.11
_refine_diff_density_max 1.376
_refine_diff_density_min -1.341
_refine_diff_density_rms 0.092
_refine_ls_extinction_method none
_refine_ls_goodness_of_fit_ref 1.023
_refine_ls_hydrogen_treatment mixed
_refine_ls_matrix_type full
_refine_ls_number_parameters 345
_refine_ls_number_reflns 8631
_refine_ls_number_restraints 0
_refine_ls_restrained_S_all 1.023
_refine_ls_R_factor_all 0.0471
_refine_ls_R_factor_gt 0.0362
_refine_ls_shift/su_max 0.002
_refine_ls_shift/su_mean 0.000
_refine_ls_structure_factor_coef Fsqd
_refine_ls_weighting_details 'calc w=1/[\s^2^(Fo^2^)+(0.0453P)^2^+1.5957P] where P=(Fo^2^+2Fc^2^)/3'
_refine_ls_weighting_scheme calc
_refine_ls_wR_factor_gt 0.0880
_refine_ls_wR_factor_ref 0.0937
_reflns_number_gt 7309
_reflns_number_total 8631
_reflns_threshold_expression >2sigma(I)
_cod_data_source_file ic048967hsi20040730_115801.cif
_cod_data_source_block Bece025t
_cod_original_cell_volume 1435.3(5)
_cod_database_code 4308350

loop_
_symmetry_equiv_pos_as_xyz
'x, y, z'
'-x, -y, -z'

loop_
_atom_site_label
_atom_site_type_symbol
_atom_site_fract_x
_atom_site_fract_y
_atom_site_fract_z
_atom_site_U_iso_or_equiv
_atom_site_adp_type
_atom_site_occupancy
_atom_site_symmetry_multiplicity
_atom_site_calc_flag
_atom_site_refinement_flags
_atom_site_disorder_assembly
_atom_site_disorder_group
Ru1 Ru 0.800193(18) 0.504600(14) 0.292821(12) 0.01650(5) Uani 1 1 d . . .
Cl1 Cl 0.81404(6) 0.44148(5) 0.12425(4) 0.02319(11) Uani 1 1 d . . .
Cl2 Cl 0.77486(6) 0.56885(5) 0.45924(4) 0.02184(11) Uani 1 1 d . . .
Cl3 Cl 0.89709(6) 0.34077(5) 0.33087(4) 0.02386(11) Uani 1 1 d . . .
Cl4 Cl 0.87952(10) 0.76817(8) 0.04235(7) 0.0538(2) Uani 1 1 d . . .
Cl5 Cl 0.72719(13) 0.54068(11) -0.10062(9) 0.0840(4) Uani 1 1 d . . .
N1 N 0.8651(2) 0.98339(16) 0.38256(14) 0.0210(4) Uani 1 1 d . . .
C2 C 0.7867(2) 1.02098(19) 0.31139(17) 0.0228(4) Uani 1 1 d . . .
H2 H 0.8010 1.1049 0.3183 0.027 Uiso 1 1 calc R . .
N3 N 0.6903(2) 0.95338(16) 0.23164(14) 0.0209(4) Uani 1 1 d . . .
C4 C 0.6799(2) 0.83387(18) 0.22767(15) 0.0173(4) Uani 1 1 d . . .
C5 C 0.7565(2) 0.78095(18) 0.29416(15) 0.0166(4) Uani 1 1 d . . .
C6 C 0.8516(2) 0.86227(18) 0.37856(15) 0.0181(4) Uani 1 1 d . . .
N7 N 0.71463(19) 0.65369(15) 0.25948(13) 0.0175(3) Uani 1 1 d . . .
C8 C 0.6153(2) 0.63593(19) 0.17798(16) 0.0210(4) Uani 1 1 d . . .
H8 H 0.5678 0.5590 0.1399 0.025 Uiso 1 1 calc R . .
N9 N 0.5898(2) 0.74085(16) 0.15560(13) 0.0191(3) Uani 1 1 d . . .
N10 N 0.9284(2) 0.83082(17) 0.45331(14) 0.0247(4) Uani 1 1 d . . .
H10A H 0.9838 0.8862 0.5016 0.030 Uiso 1 1 calc R . .
H10B H 0.9228 0.7550 0.4535 0.030 Uiso 1 1 calc R . .
C11 C 0.4913(3) 0.7547(2) 0.06923(18) 0.0295(5) Uani 1 1 d . . .
H11A H 0.4951 0.8399 0.0724 0.044 Uiso 1 1 calc R . .
H11B H 0.3939 0.7167 0.0696 0.044 Uiso 1 1 calc R . .
H11C H 0.5202 0.7167 0.0091 0.044 Uiso 1 1 calc R . .
N12 N 0.59427(19) 0.39721(15) 0.26525(13) 0.0176(3) Uani 1 1 d . . .
N13 N 0.56254(19) 0.28369(15) 0.20240(13) 0.0180(3) Uani 1 1 d . . .
H13 H 0.6177 0.2549 0.1635 0.022 Uiso 1 1 calc R . .
C14 C 0.4826(2) 0.4099(2) 0.31086(17) 0.0258(5) Uani 1 1 d . . .
H14 H 0.4755 0.4798 0.3567 0.031 Uiso 1 1 calc R . .
C15 C 0.3758(2) 0.3013(2) 0.27959(17) 0.0255(5) Uani 1 1 d . . .
C16 C 0.2400(3) 0.2615(3) 0.3028(2) 0.0422(7) Uani 1 1 d . . .
H16 H 0.2007 0.3127 0.3483 0.051 Uiso 1 1 calc R . .
C17 C 0.1674(3) 0.1449(3) 0.2562(2) 0.0425(7) Uani 1 1 d . . .
H17 H 0.0788 0.1160 0.2719 0.051 Uiso 1 1 calc R . .
C18 C 0.2241(3) 0.0678(2) 0.1849(2) 0.0316(5) Uani 1 1 d . . .
H18 H 0.1706 -0.0099 0.1541 0.038 Uiso 1 1 calc R . .
C19 C 0.3559(2) 0.1038(2) 0.15938(18) 0.0244(4) Uani 1 1 d . . .
H19 H 0.3926 0.0530 0.1120 0.029 Uiso 1 1 calc R . .
C20 C 0.4317(2) 0.22244(19) 0.20975(16) 0.0187(4) Uani 1 1 d . . .
N21 N 1.0089(2) 0.60627(17) 0.32221(14) 0.0207(4) Uani 1 1 d . . .
N22 N 1.1056(2) 0.60970(17) 0.40561(15) 0.0247(4) Uani 1 1 d . . .
H22 H 1.0894 0.5675 0.4483 0.030 Uiso 1 1 calc R . .
C23 C 1.0719(3) 0.6831(2) 0.27539(17) 0.0237(4) Uani 1 1 d . . .
H23 H 1.0294 0.6979 0.2158 0.028 Uiso 1 1 calc R . .
C24 C 1.2136(3) 0.7393(2) 0.32953(17) 0.0239(4) Uani 1 1 d . . .
C25 C 1.3267(3) 0.8291(2) 0.3194(2) 0.0315(5) Uani 1 1 d . . .
H25 H 1.3172 0.8648 0.2654 0.038 Uiso 1 1 calc R . .
C26 C 1.4510(3) 0.8624(2) 0.3914(2) 0.0342(6) Uani 1 1 d . . .
H26 H 1.5260 0.9221 0.3861 0.041 Uiso 1 1 calc R . .
C27 C 1.4675(3) 0.8084(3) 0.4726(2) 0.0350(6) Uani 1 1 d . . .
H27 H 1.5543 0.8318 0.5188 0.042 Uiso 1 1 calc R . .
C28 C 1.3589(3) 0.7217(2) 0.4861(2) 0.0335(6) Uani 1 1 d . . .
H28 H 1.3693 0.6871 0.5407 0.040 Uiso 1 1 calc R . .
C29 C 1.2312(2) 0.6887(2) 0.41235(18) 0.0247(5) Uani 1 1 d . . .
C30 C 0.8807(5) 0.6527(5) -0.0602(4) 0.112(3) Uani 1 1 d . . .
H30A H 0.8969 0.6895 -0.1151 0.135 Uiso 1 1 calc R . .
H30B H 0.9628 0.6144 -0.0443 0.135 Uiso 1 1 calc R . .
C31 C 0.8196(3) 0.1147(2) 0.0709(2) 0.0294(5) Uani 1 1 d . . .
H31A H 0.8263 0.1571 0.0189 0.044 Uiso 1 1 calc R . .
H31B H 0.8450 0.0362 0.0510 0.044 Uiso 1 1 calc R . .
H31C H 0.8851 0.1613 0.1309 0.044 Uiso 1 1 calc R . .
O1 O 0.67528(18) 0.09947(15) 0.08864(12) 0.0235(3) Uani 1 1 d . . .
H1 H 0.6673 0.0568 0.1286 0.035 Uiso 1 1 calc R . .

loop_
_atom_site_aniso_label
_atom_site_aniso_U_11
_atom_site_aniso_U_22
_atom_site_aniso_U_33
_atom_site_aniso_U_23
_atom_site_aniso_U_13
_atom_site_aniso_U_12
Ru1 0.01766(9) 0.01079(8) 0.01778(8) 0.00224(6) -0.00353(6) 0.00141(6)
Cl1 0.0246(3) 0.0206(2) 0.0205(2) 0.00070(19) 0.00101(19) 0.00163(19)
Cl2 0.0269(3) 0.0161(2) 0.0180(2) 0.00247(18) -0.00376(19) 0.00103(19)
Cl3 0.0212(2) 0.0134(2) 0.0337(3) 0.00566(19) -0.0049(2) 0.00341(18)
Cl4 0.0616(5) 0.0555(5) 0.0552(5) 0.0211(4) 0.0261(4) 0.0188(4)
Cl5 0.0749(7) 0.0831(7) 0.0765(7) 0.0497(6) -0.0325(6) -0.0341(6)
N1 0.0241(9) 0.0116(8) 0.0234(9) 0.0035(7) -0.0011(7) -0.0014(6)
C2 0.0256(11) 0.0122(9) 0.0289(11) 0.0068(8) 0.0011(9) 0.0003(8)
N3 0.0229(9) 0.0146(8) 0.0247(9) 0.0071(7) 0.0008(7) 0.0028(7)
C4 0.0182(9) 0.0153(9) 0.0177(9) 0.0052(7) 0.0005(7) 0.0024(7)
C5 0.0188(9) 0.0119(8) 0.0175(9) 0.0044(7) -0.0007(7) 0.0012(7)
C6 0.0198(10) 0.0141(9) 0.0182(9) 0.0031(7) 0.0002(7) 0.0008(7)
N7 0.0206(8) 0.0110(7) 0.0169(8) 0.0017(6) -0.0044(6) 0.0014(6)
C8 0.0233(10) 0.0136(9) 0.0217(10) 0.0023(8) -0.0051(8) 0.0022(7)
N9 0.0212(9) 0.0154(8) 0.0183(8) 0.0050(6) -0.0046(7) 0.0030(7)
N10 0.0330(10) 0.0123(8) 0.0212(9) 0.0016(7) -0.0095(8) -0.0006(7)
C11 0.0305(12) 0.0274(12) 0.0259(11) 0.0084(9) -0.0114(9) 0.0047(9)
N12 0.0179(8) 0.0138(8) 0.0177(8) 0.0006(6) -0.0026(6) 0.0031(6)
N13 0.0179(8) 0.0136(8) 0.0197(8) -0.0001(6) 0.0030(7) 0.0014(6)
C14 0.0183(10) 0.0281(11) 0.0238(11) -0.0069(9) -0.0014(8) 0.0063(9)
C15 0.0178(10) 0.0325(12) 0.0208(10) -0.0016(9) 0.0000(8) 0.0035(9)
C16 0.0188(12) 0.066(2) 0.0299(13) -0.0093(13) 0.0075(10) -0.0002(12)
C17 0.0210(12) 0.065(2) 0.0331(14) 0.0043(13) 0.0066(10) -0.0090(12)
C18 0.0237(12) 0.0331(13) 0.0338(13) 0.0092(10) 0.0016(10) -0.0054(10)
C19 0.0213(10) 0.0189(10) 0.0295(11) 0.0040(9) 0.0006(9) -0.0002(8)
C20 0.0178(9) 0.0188(9) 0.0187(9) 0.0051(8) 0.0013(7) 0.0023(7)
N21 0.0193(9) 0.0175(8) 0.0218(9) 0.0047(7) -0.0043(7) 0.0008(7)
N22 0.0217(9) 0.0205(9) 0.0288(10) 0.0118(8) -0.0059(7) -0.0026(7)
C23 0.0255(11) 0.0217(10) 0.0213(10) 0.0057(8) -0.0002(8) 0.0010(8)
C24 0.0230(11) 0.0207(10) 0.0252(11) 0.0043(8) 0.0024(9) 0.0000(8)
C25 0.0294(12) 0.0312(13) 0.0342(13) 0.0112(10) 0.0104(10) -0.0017(10)
C26 0.0241(12) 0.0304(13) 0.0448(15) 0.0054(11) 0.0103(11) -0.0031(10)
C27 0.0210(11) 0.0335(13) 0.0431(15) 0.0057(11) -0.0027(10) -0.0031(10)
C28 0.0233(12) 0.0330(13) 0.0385(14) 0.0120(11) -0.0076(10) -0.0032(10)
C29 0.0204(10) 0.0205(10) 0.0304(12) 0.0076(9) -0.0021(9) 0.0001(8)
C30 0.040(2) 0.124(4) 0.119(4) -0.067(4) 0.032(2) -0.030(2)
C31 0.0286(12) 0.0279(12) 0.0319(12) 0.0055(10) 0.0077(10) 0.0062(9)
O1 0.0247(8) 0.0220(8) 0.0259(8) 0.0093(6) 0.0047(6) 0.0064(6)

loop_
_atom_type_symbol
_atom_type_description
_atom_type_scat_dispersion_real
_atom_type_scat_dispersion_imag
_atom_type_scat_source
C C 0.0033 0.0016 'International Tables Vol C Tables 4.2.6.8 and 6.1.1.4'
H H 0.0000 0.0000 'International Tables Vol C Tables 4.2.6.8 and 6.1.1.4'
N N 0.0061 0.0033 'International Tables Vol C Tables 4.2.6.8 and 6.1.1.4'
Cl Cl 0.1484 0.1585 'International Tables Vol C Tables 4.2.6.8 and 6.1.1.4'
Ru Ru -1.2594 0.8363 'International Tables Vol C Tables 4.2.6.8 and 6.1.1.4'
O O 0.0106 0.0060 'International Tables Vol C Tables 4.2.6.8 and 6.1.1.4'

loop_
_geom_angle_atom_site_label_1
_geom_angle_atom_site_label_2
_geom_angle_atom_site_label_3
_geom_angle
_geom_angle_site_symmetry_1
_geom_angle_site_symmetry_3
_geom_angle_publ_flag
N21 Ru1 N12 177.75(7) . . ?
N21 Ru1 N7 90.46(7) . . ?
N12 Ru1 N7 91.78(7) . . ?
N21 Ru1 Cl3 89.02(6) . . ?
N12 Ru1 Cl3 88.75(5) . . ?
N7 Ru1 Cl3 179.41(5) . . ?
N21 Ru1 Cl1 90.05(7) . . ?
N12 Ru1 Cl1 90.24(6) . . ?
N7 Ru1 Cl1 88.36(6) . . ?
Cl3 Ru1 Cl1 91.91(3) . . ?
N21 Ru1 Cl2 92.02(7) . . ?
N12 Ru1 Cl2 87.75(6) . . ?
N7 Ru1 Cl2 89.83(6) . . ?
Cl3 Ru1 Cl2 89.91(3) . . ?
Cl1 Ru1 Cl2 177.26(2) . . ?
C2 N1 C6 120.00(18) . . ?
N3 C2 N1 128.24(19) . . ?
N3 C2 H2 115.9 . . ?
N1 C2 H2 115.9 . . ?
C2 N3 C4 111.14(18) . . ?
N3 C4 N9 125.53(19) . . ?
N3 C4 C5 127.27(19) . . ?
N9 C4 C5 107.20(17) . . ?
C4 C5 N7 107.96(17) . . ?
C4 C5 C6 116.50(18) . . ?
N7 C5 C6 135.52(19) . . ?
N10 C6 N1 117.18(18) . . ?
N10 C6 C5 126.09(19) . . ?
N1 C6 C5 116.72(18) . . ?
C8 N7 C5 105.22(17) . . ?
C8 N7 Ru1 119.25(14) . . ?
C5 N7 Ru1 134.30(14) . . ?
N7 C8 N9 113.05(18) . . ?
N7 C8 H8 123.5 . . ?
N9 C8 H8 123.5 . . ?
C8 N9 C4 106.54(17) . . ?
C8 N9 C11 127.52(19) . . ?
C4 N9 C11 125.88(18) . . ?
C6 N10 H10A 120.0 . . ?
C6 N10 H10B 120.0 . . ?
H10A N10 H10B 120.0 . . ?
N9 C11 H11A 109.5 . . ?
N9 C11 H11B 109.5 . . ?
H11A C11 H11B 109.5 . . ?
N9 C11 H11C 109.5 . . ?
H11A C11 H11C 109.5 . . ?
H11B C11 H11C 109.5 . . ?
C14 N12 N13 107.39(18) . . ?
C14 N12 Ru1 130.70(15) . . ?
N13 N12 Ru1 121.05(14) . . ?
C20 N13 N12 110.52(18) . . ?
C20 N13 H13 124.7 . . ?
N12 N13 H13 124.7 . . ?
N12 C14 C15 110.1(2) . . ?
N12 C14 H14 124.9 . . ?
C15 C14 H14 124.9 . . ?
C20 C15 C16 119.7(2) . . ?
C20 C15 C14 104.9(2) . . ?
C16 C15 C14 135.4(2) . . ?
C17 C16 C15 117.9(3) . . ?
C17 C16 H16 121.0 . . ?
C15 C16 H16 121.0 . . ?
C16 C17 C18 121.5(2) . . ?
C16 C17 H17 119.3 . . ?
C18 C17 H17 119.3 . . ?
C19 C18 C17 122.3(2) . . ?
C19 C18 H18 118.8 . . ?
C17 C18 H18 118.8 . . ?
C18 C19 C20 115.8(2) . . ?
C18 C19 H19 122.1 . . ?
C20 C19 H19 122.1 . . ?
N13 C20 C15 107.07(19) . . ?
N13 C20 C19 130.2(2) . . ?
C15 C20 C19 122.7(2) . . ?
C23 N21 N22 107.22(18) . . ?
C23 N21 Ru1 131.17(15) . . ?
N22 N21 Ru1 121.42(15) . . ?
C29 N22 N21 110.81(19) . . ?
C29 N22 H22 124.6 . . ?
N21 N22 H22 124.6 . . ?
N21 C23 C24 110.1(2) . . ?
N21 C23 H23 125.0 . . ?
C24 C23 H23 125.0 . . ?
C29 C24 C25 119.2(2) . . ?
C29 C24 C23 104.9(2) . . ?
C25 C24 C23 135.8(2) . . ?
C26 C25 C24 118.2(2) . . ?
C26 C25 H25 120.9 . . ?
C24 C25 H25 120.9 . . ?
C25 C26 C27 121.5(2) . . ?
C25 C26 H26 119.2 . . ?
C27 C26 H26 119.2 . . ?
C28 C27 C26 122.1(2) . . ?
C28 C27 H27 119.0 . . ?
C26 C27 H27 119.0 . . ?
C27 C28 C29 116.0(2) . . ?
C27 C28 H28 122.0 . . ?
C29 C28 H28 122.0 . . ?
N22 C29 C24 106.9(2) . . ?
N22 C29 C28 130.2(2) . . ?
C24 C29 C28 122.9(2) . . ?
Cl5 C30 Cl4 116.4(3) . . ?
Cl5 C30 H30A 108.2 . . ?
Cl4 C30 H30A 108.2 . . ?
Cl5 C30 H30B 108.2 . . ?
Cl4 C30 H30B 108.2 . . ?
H30A C30 H30B 107.3 . . ?
O1 C31 H31A 109.5 . . ?
O1 C31 H31B 109.5 . . ?
H31A C31 H31B 109.5 . . ?
O1 C31 H31C 109.5 . . ?
H31A C31 H31C 109.5 . . ?
H31B C31 H31C 109.5 . . ?
C31 O1 H1 109.5 . . ?

loop_
_geom_bond_atom_site_label_1
_geom_bond_atom_site_label_2
_geom_bond_distance
_geom_bond_site_symmetry_2
_geom_bond_publ_flag
Ru1 N21 2.069(2) . ?
Ru1 N12 2.0748(19) . ?
Ru1 N7 2.1039(17) . ?
Ru1 Cl3 2.3315(8) . ?
Ru1 Cl1 2.3416(8) . ?
Ru1 Cl2 2.3450(8) . ?
Cl4 C30 1.732(4) . ?
Cl5 C30 1.717(4) . ?
N1 C2 1.335(3) . ?
N1 C6 1.358(3) . ?
C2 N3 1.335(3) . ?
C2 H2 0.9300 . ?
N3 C4 1.343(3) . ?
C4 N9 1.370(3) . ?
C4 C5 1.388(3) . ?
C5 N7 1.404(3) . ?
C5 C6 1.422(3) . ?
C6 N10 1.327(3) . ?
N7 C8 1.320(3) . ?
C8 N9 1.349(3) . ?
C8 H8 0.9300 . ?
N9 C11 1.463(3) . ?
N10 H10A 0.8600 . ?
N10 H10B 0.8600 . ?
C11 H11A 0.9600 . ?
C11 H11B 0.9600 . ?
C11 H11C 0.9600 . ?
N12 C14 1.327(3) . ?
N12 N13 1.363(2) . ?
N13 C20 1.358(3) . ?
N13 H13 0.8600 . ?
C14 C15 1.416(3) . ?
C14 H14 0.9300 . ?
C15 C20 1.405(3) . ?
C15 C16 1.407(4) . ?
C16 C17 1.375(4) . ?
C16 H16 0.9300 . ?
C17 C18 1.410(4) . ?
C17 H17 0.9300 . ?
C18 C19 1.379(3) . ?
C18 H18 0.9300 . ?
C19 C20 1.411(3) . ?
C19 H19 0.9300 . ?
N21 C23 1.326(3) . ?
N21 N22 1.359(3) . ?
N22 C29 1.358(3) . ?
N22 H22 0.8600 . ?
C23 C24 1.418(3) . ?
C23 H23 0.9300 . ?
C24 C29 1.399(3) . ?
C24 C25 1.413(3) . ?
C25 C26 1.374(4) . ?
C25 H25 0.9300 . ?
C26 C27 1.403(4) . ?
C26 H26 0.9300 . ?
C27 C28 1.380(4) . ?
C27 H27 0.9300 . ?
C28 C29 1.410(3) . ?
C28 H28 0.9300 . ?
C30 H30A 0.9700 . ?
C30 H30B 0.9700 . ?
C31 O1 1.419(3) . ?
C31 H31A 0.9600 . ?
C31 H31B 0.9600 . ?
C31 H31C 0.9600 . ?
O1 H1 0.8200 . ?

loop_
_geom_torsion_atom_site_label_1
_geom_torsion_atom_site_label_2
_geom_torsion_atom_site_label_3
_geom_torsion_atom_site_label_4
_geom_torsion
_geom_torsion_site_symmetry_1
_geom_torsion_site_symmetry_2
_geom_torsion_site_symmetry_3
_geom_torsion_site_symmetry_4
_geom_torsion_publ_flag
C6 N1 C2 N3 0.2(4) . . . . ?
N1 C2 N3 C4 -1.2(4) . . . . ?
C2 N3 C4 N9 179.4(2) . . . . ?
C2 N3 C4 C5 -0.7(3) . . . . ?
N3 C4 C5 N7 -178.1(2) . . . . ?
N9 C4 C5 N7 1.8(2) . . . . ?
N3 C4 C5 C6 3.3(3) . . . . ?
N9 C4 C5 C6 -176.78(19) . . . . ?
C2 N1 C6 N10 -177.6(2) . . . . ?
C2 N1 C6 C5 2.6(3) . . . . ?
C4 C5 C6 N10 176.2(2) . . . . ?
N7 C5 C6 N10 -1.9(4) . . . . ?
C4 C5 C6 N1 -4.1(3) . . . . ?
N7 C5 C6 N1 177.8(2) . . . . ?
C4 C5 N7 C8 -1.6(2) . . . . ?
C6 C5 N7 C8 176.6(3) . . . . ?
C4 C5 N7 Ru1 165.07(16) . . . . ?
C6 C5 N7 Ru1 -16.7(4) . . . . ?
N21 Ru1 N7 C8 133.10(18) . . . . ?
N12 Ru1 N7 C8 -47.14(18) . . . . ?
Cl3 Ru1 N7 C8 161(5) . . . . ?
Cl1 Ru1 N7 C8 43.06(17) . . . . ?
Cl2 Ru1 N7 C8 -134.88(17) . . . . ?
N21 Ru1 N7 C5 -32.1(2) . . . . ?
N12 Ru1 N7 C5 147.6(2) . . . . ?
Cl3 Ru1 N7 C5 -5(6) . . . . ?
Cl1 Ru1 N7 C5 -122.2(2) . . . . ?
Cl2 Ru1 N7 C5 59.9(2) . . . . ?
C5 N7 C8 N9 0.8(3) . . . . ?
Ru1 N7 C8 N9 -168.30(15) . . . . ?
N7 C8 N9 C4 0.3(3) . . . . ?
N7 C8 N9 C11 177.6(2) . . . . ?
N3 C4 N9 C8 178.6(2) . . . . ?
C5 C4 N9 C8 -1.3(2) . . . . ?
N3 C4 N9 C11 1.3(4) . . . . ?
C5 C4 N9 C11 -178.7(2) . . . . ?
N21 Ru1 N12 C14 110.6(18) . . . . ?
N7 Ru1 N12 C14 -63.4(2) . . . . ?
Cl3 Ru1 N12 C14 116.3(2) . . . . ?
Cl1 Ru1 N12 C14 -151.8(2) . . . . ?
Cl2 Ru1 N12 C14 26.3(2) . . . . ?
N21 Ru1 N12 N13 -57.4(19) . . . . ?
N7 Ru1 N12 N13 128.61(15) . . . . ?
Cl3 Ru1 N12 N13 -51.67(15) . . . . ?
Cl1 Ru1 N12 N13 40.24(15) . . . . ?
Cl2 Ru1 N12 N13 -141.63(15) . . . . ?
C14 N12 N13 C20 -1.5(2) . . . . ?
Ru1 N12 N13 C20 168.93(14) . . . . ?
N13 N12 C14 C15 1.5(3) . . . . ?
Ru1 N12 C14 C15 -167.70(16) . . . . ?
N12 C14 C15 C20 -0.9(3) . . . . ?
N12 C14 C15 C16 178.8(3) . . . . ?
C20 C15 C16 C17 0.7(4) . . . . ?
C14 C15 C16 C17 -179.0(3) . . . . ?
C15 C16 C17 C18 -1.9(5) . . . . ?
C16 C17 C18 C19 1.3(5) . . . . ?
C17 C18 C19 C20 0.5(4) . . . . ?
N12 N13 C20 C15 0.9(2) . . . . ?
N12 N13 C20 C19 179.9(2) . . . . ?
C16 C15 C20 N13 -179.8(2) . . . . ?
C14 C15 C20 N13 0.0(3) . . . . ?
C16 C15 C20 C19 1.1(4) . . . . ?
C14 C15 C20 C19 -179.1(2) . . . . ?
C18 C19 C20 N13 179.4(2) . . . . ?
C18 C19 C20 C15 -1.7(3) . . . . ?
N12 Ru1 N21 C23 144.3(18) . . . . ?
N7 Ru1 N21 C23 -41.7(2) . . . . ?
Cl3 Ru1 N21 C23 138.6(2) . . . . ?
Cl1 Ru1 N21 C23 46.7(2) . . . . ?
Cl2 Ru1 N21 C23 -131.5(2) . . . . ?
N12 Ru1 N21 N22 -41.3(19) . . . . ?
N7 Ru1 N21 N22 132.71(17) . . . . ?
Cl3 Ru1 N21 N22 -47.01(17) . . . . ?
Cl1 Ru1 N21 N22 -138.93(16) . . . . ?
Cl2 Ru1 N21 N22 42.86(17) . . . . ?
C23 N21 N22 C29 -0.1(3) . . . . ?
Ru1 N21 N22 C29 -175.69(16) . . . . ?
N22 N21 C23 C24 -0.4(3) . . . . ?
Ru1 N21 C23 C24 174.63(16) . . . . ?
N21 C23 C24 C29 0.7(3) . . . . ?
N21 C23 C24 C25 -177.1(3) . . . . ?
C29 C24 C25 C26 0.7(4) . . . . ?
C23 C24 C25 C26 178.3(3) . . . . ?
C24 C25 C26 C27 0.7(4) . . . . ?
C25 C26 C27 C28 -1.7(5) . . . . ?
C26 C27 C28 C29 1.2(4) . . . . ?
N21 N22 C29 C24 0.5(3) . . . . ?
N21 N22 C29 C28 179.2(3) . . . . ?
C25 C24 C29 N22 177.5(2) . . . . ?
C23 C24 C29 N22 -0.7(3) . . . . ?
C25 C24 C29 C28 -1.3(4) . . . . ?
C23 C24 C29 C28 -179.5(2) . . . . ?
C27 C28 C29 N22 -178.2(3) . . . . ?
C27 C28 C29 C24 0.3(4) . . . . ?
